data_7208724
loop_
_publ_author_name
'Kounavi, Konstantina A.'
'Moushi, Eleni E.'
'Manos, Manolis J.'
'Papatriantafyllopoulou, Constantina'
'Tasiopoulos, Anastasios J.'
'Nastopoulos, Vassilios'

_publ_section_title
;
 Supramolecular patterns of cationic and neutral Ni(ii) complexes from the
 interplay of hydrogen-bonding, stacking interactions and
 metal-coordination motifs
;
_journal_issue 20
_journal_name_full CrystEngComm
_journal_page_first 6492
_journal_paper_doi 10.1039/c2ce25704a
_journal_volume 14
_journal_year 2012
_chemical_formula_moiety '(C64 H56 N8 Ni 2+), 2.8(C H4 O), 2(N O3 1-)'
_chemical_formula_sum 'C66.8 H67.2 N10 Ni O8.8'
_chemical_formula_weight 1209.62
_space_group_IT_number 14
_symmetry_cell_setting monoclinic
_symmetry_space_group_name_Hall '-P 2yn'
_symmetry_space_group_name_H-M 'P 1 21/n 1'
_atom_sites_solution_hydrogens geom
_atom_sites_solution_primary direct
_atom_sites_solution_secondary difmap
_audit_creation_method SHELXL-97
_cell_angle_alpha 90.00
_cell_angle_beta 96.759(2)
_cell_angle_gamma 90.00
_cell_formula_units_Z 4
_cell_length_a 11.1951(2)
_cell_length_b 29.4448(4)
_cell_length_c 18.0834(3)
_cell_measurement_reflns_used 12070
_cell_measurement_temperature 100(2)
_cell_measurement_theta_max 30.2290
_cell_measurement_theta_min 3.0660
_cell_volume 5919.54(17)
_computing_cell_refinement 'CrysAlis RED (Oxford Diffraction, 2009)'
_computing_data_collection 'CrysAlis CCD (Oxford Diffraction, 2009)'
_computing_data_reduction 'CrysAlis RED (Oxford Diffraction, 2009)'
_computing_molecular_graphics 'PLATON (Spek, 1990); MERCURY (Bruno et al. 2002)'
_computing_publication_material 'WINGX (Farrugia, 1999)'
_computing_structure_refinement 'SHELXL-97 (Sheldrick, 1997)'
_computing_structure_solution 'SIR92 (Altomare et al., 1994)'
_diffrn_ambient_temperature 100(2)
_diffrn_detector_area_resol_mean 16.0288
_diffrn_measured_fraction_theta_full 0.998
_diffrn_measured_fraction_theta_max 0.998
_diffrn_measurement_device_type 'Oxford Diffraction Xcalibur-3 with Sapphire CCD'
_diffrn_measurement_method '\w scans'
_diffrn_radiation_monochromator graphite
_diffrn_radiation_source 'Enhance (Mo) X-ray source'
_diffrn_radiation_type MoK\a
_diffrn_radiation_wavelength 0.71073
_diffrn_reflns_av_R_equivalents 0.0493
_diffrn_reflns_av_sigmaI/netI 0.0909
_diffrn_reflns_limit_h_max 12
_diffrn_reflns_limit_h_min -15
_diffrn_reflns_limit_k_max 39
_diffrn_reflns_limit_k_min -39
_diffrn_reflns_limit_l_max 24
_diffrn_reflns_limit_l_min -22
_diffrn_reflns_number 50939
_diffrn_reflns_theta_full 28.50
_diffrn_reflns_theta_max 28.50
_diffrn_reflns_theta_min 3.07
_exptl_absorpt_coefficient_mu 0.396
_exptl_absorpt_correction_T_max 0.9600
_exptl_absorpt_correction_T_min 0.9024
_exptl_absorpt_correction_type multi-scan
_exptl_absorpt_process_details 'Empirical absorption correction (CrysAlis RED, Oxford Diffraction)'
_exptl_crystal_colour yellow
_exptl_crystal_density_diffrn 1.357
_exptl_crystal_density_method 'not measured'
_exptl_crystal_description plate
_exptl_crystal_F_000 2545.6
_exptl_crystal_size_max 0.35
_exptl_crystal_size_mid 0.25
_exptl_crystal_size_min 0.09
_refine_diff_density_max 0.788
_refine_diff_density_min -0.568
_refine_diff_density_rms 0.066
_refine_ls_extinction_method none
_refine_ls_goodness_of_fit_ref 0.927
_refine_ls_hydrogen_treatment mixed
_refine_ls_matrix_type full
_refine_ls_number_parameters 801
_refine_ls_number_reflns 14953
_refine_ls_number_restraints 64
_refine_ls_restrained_S_all 1.009
_refine_ls_R_factor_all 0.0937
_refine_ls_R_factor_gt 0.0490
_refine_ls_shift/su_max 0.006
_refine_ls_shift/su_mean 0.000
_refine_ls_structure_factor_coef Fsqd
_refine_ls_weighting_details 'calc w=1/[\s^2^(Fo^2^)+(0.0471P)^2^] where P=(Fo^2^+2Fc^2^)/3'
_refine_ls_weighting_scheme calc
_refine_ls_wR_factor_gt 0.1029
_refine_ls_wR_factor_ref 0.1101
_reflns_number_gt 8408
_reflns_number_total 14953
_reflns_threshold_expression >2\s(I)
_cod_data_source_file c2ce25704a.txt
_cod_data_source_block 4-NiL4_{NO3}2_2.8MeOH
_cod_depositor_comments
;
The following automatic conversions were performed:

'_symmetry_cell_setting' value 'Monoclinic' changed to 'monoclinic'
according to /home/saulius/struct/CIF-dictionaries/cif_core.dic
dictionary named 'cif_core.dic' version 2.4.2 from 2011-04-26.

Automatic conversion script
Id: cif_fix_values 1891 2012-01-12 08:04:46Z andrius 
;
_cod_original_formula_sum 'C66.80 H67.20 N10 Ni O8.80'
_cod_database_code 7208724

loop_
_symmetry_equiv_pos_as_xyz
'x, y, z'
'-x+1/2, y+1/2, -z+1/2'
'-x, -y, -z'
'x-1/2, -y-1/2, z-1/2'

loop_
_atom_site_label
_atom_site_type_symbol
_atom_site_fract_x
_atom_site_fract_y
_atom_site_fract_z
_atom_site_U_iso_or_equiv
_atom_site_adp_type
_atom_site_occupancy
_atom_site_symmetry_multiplicity
_atom_site_calc_flag
_atom_site_refinement_flags
Ni Ni 0.00112(3) 0.784727(10) 0.739040(16) 0.01388(8) Uani 1 1 d .
N1B N 0.23803(16) 0.69583(6) 0.67262(10) 0.0149(4) Uani 1 1 d .
C2B C 0.2035(2) 0.73585(8) 0.69732(12) 0.0155(5) Uani 1 1 d .
H2B H 0.2561 0.7585 0.7168 0.019 Uiso 1 1 calc R
N3B N 0.08438(16) 0.73933(6) 0.69058(10) 0.0139(4) Uani 1 1 d .
C4B C 0.0404(2) 0.69897(8) 0.65835(12) 0.0148(5) Uani 1 1 d .
C5B C 0.1357(2) 0.67133(8) 0.64750(12) 0.0143(5) Uani 1 1 d .
C6B C 0.36344(19) 0.68298(8) 0.66901(14) 0.0216(6) Uani 1 1 d .
H6B1 H 0.3893 0.6626 0.7092 0.032 Uiso 1 1 calc R
H6B2 H 0.4130 0.7097 0.6730 0.032 Uiso 1 1 calc R
H6B3 H 0.3703 0.6682 0.6224 0.032 Uiso 1 1 calc R
C7B C -0.0891(2) 0.69142(8) 0.63782(12) 0.0158(5) Uani 1 1 d .
C8B C -0.1581(2) 0.72460(8) 0.59801(13) 0.0189(5) Uani 1 1 d .
H8B H -0.1216 0.7512 0.5842 0.023 Uiso 1 1 calc R
C9B C -0.2804(2) 0.71854(9) 0.57872(13) 0.0253(6) Uani 1 1 d .
H9B H -0.3257 0.7410 0.5523 0.030 Uiso 1 1 calc R
C10B C -0.3350(2) 0.67905(9) 0.59883(14) 0.0264(6) Uani 1 1 d .
H10B H -0.4172 0.6750 0.5862 0.032 Uiso 1 1 calc R
C11B C -0.2673(2) 0.64560(9) 0.63772(14) 0.0254(6) Uani 1 1 d .
H11B H -0.3043 0.6190 0.6508 0.030 Uiso 1 1 calc R
C12B C -0.1448(2) 0.65146(8) 0.65732(13) 0.0200(5) Uani 1 1 d .
H12B H -0.0998 0.6288 0.6834 0.024 Uiso 1 1 calc R
C13B C 0.1367(2) 0.62515(8) 0.61630(13) 0.0180(5) Uani 1 1 d .
C14B C 0.0604(2) 0.61404(9) 0.55258(14) 0.0236(6) Uani 1 1 d .
H14B H 0.0095 0.6360 0.5292 0.028 Uiso 1 1 calc R
C15B C 0.0597(2) 0.57047(10) 0.52377(16) 0.0332(7) Uani 1 1 d .
H15B H 0.0077 0.5632 0.4815 0.040 Uiso 1 1 calc R
C16B C 0.1352(3) 0.53802(10) 0.55721(18) 0.0376(8) Uani 1 1 d .
H16B H 0.1363 0.5091 0.5366 0.045 Uiso 1 1 calc R
C17B C 0.2093(3) 0.54809(9) 0.62108(18) 0.0366(7) Uani 1 1 d .
H17B H 0.2588 0.5257 0.6444 0.044 Uiso 1 1 calc R
C18B C 0.2109(2) 0.59153(9) 0.65117(15) 0.0270(6) Uani 1 1 d .
H18B H 0.2612 0.5982 0.6945 0.032 Uiso 1 1 calc R
N1A N -0.23023(16) 0.69569(6) 0.81100(10) 0.0154(4) Uani 1 1 d .
C2A C -0.1978(2) 0.73451(8) 0.78121(12) 0.0164(5) Uani 1 1 d .
H2A H -0.2514 0.7557 0.7581 0.020 Uiso 1 1 calc R
N3A N -0.07884(16) 0.73904(6) 0.78883(10) 0.0133(4) Uani 1 1 d .
C4A C -0.03241(19) 0.70059(7) 0.82627(12) 0.0134(5) Uani 1 1 d .
C5A C -0.1266(2) 0.67312(8) 0.84035(12) 0.0152(5) Uani 1 1 d .
C6A C -0.3551(2) 0.68250(9) 0.81609(14) 0.0239(6) Uani 1 1 d .
H6A1 H -0.4079 0.7065 0.7968 0.036 Uiso 1 1 calc R
H6A2 H -0.3657 0.6770 0.8672 0.036 Uiso 1 1 calc R
H6A3 H -0.3735 0.6554 0.7876 0.036 Uiso 1 1 calc R
C7A C 0.0971(2) 0.69409(8) 0.84747(12) 0.0153(5) Uani 1 1 d .
C8A C 0.1653(2) 0.72828(8) 0.88541(13) 0.0191(5) Uani 1 1 d .
H8A H 0.1280 0.7549 0.8980 0.023 Uiso 1 1 calc R
C9A C 0.2880(2) 0.72303(9) 0.90459(13) 0.0243(6) Uani 1 1 d .
H9A H 0.3324 0.7460 0.9301 0.029 Uiso 1 1 calc R
C10A C 0.3445(2) 0.68368(9) 0.88591(13) 0.0243(6) Uani 1 1 d .
H10A H 0.4270 0.6804 0.8982 0.029 Uiso 1 1 calc R
C11A C 0.2780(2) 0.64899(9) 0.84879(13) 0.0237(6) Uani 1 1 d .
H11A H 0.3160 0.6224 0.8367 0.028 Uiso 1 1 calc R
C12A C 0.1551(2) 0.65405(8) 0.82983(13) 0.0189(5) Uani 1 1 d .
H12A H 0.1108 0.6307 0.8052 0.023 Uiso 1 1 calc R
C13A C -0.1260(2) 0.62897(8) 0.87925(13) 0.0169(5) Uani 1 1 d .
C14A C -0.0585(2) 0.62364(8) 0.94810(14) 0.0212(6) Uani 1 1 d .
H14A H -0.0152 0.6481 0.9700 0.025 Uiso 1 1 calc R
C15A C -0.0549(2) 0.58198(9) 0.98477(15) 0.0285(6) Uani 1 1 d .
H15A H -0.0089 0.5786 1.0307 0.034 Uiso 1 1 calc R
C16A C -0.1201(2) 0.54569(9) 0.95240(16) 0.0309(7) Uani 1 1 d .
H16A H -0.1185 0.5179 0.9770 0.037 Uiso 1 1 calc R
C17A C -0.1874(2) 0.55042(9) 0.88409(16) 0.0292(6) Uani 1 1 d .
H17A H -0.2308 0.5259 0.8625 0.035 Uiso 1 1 calc R
C18A C -0.1903(2) 0.59202(8) 0.84731(15) 0.0237(6) Uani 1 1 d .
H18A H -0.2355 0.5951 0.8010 0.028 Uiso 1 1 calc R
N1D N -0.14163(19) 0.86449(7) 0.88483(11) 0.0244(5) Uani 1 1 d .
C2D C -0.0828(2) 0.82876(8) 0.86217(13) 0.0218(6) Uani 1 1 d .
H2D H -0.0467 0.8065 0.8937 0.026 Uiso 1 1 calc R
N3D N -0.08252(16) 0.82908(6) 0.78892(10) 0.0164(4) Uani 1 1 d .
C4D C -0.1462(2) 0.86756(8) 0.76295(13) 0.0154(5) Uani 1 1 d .
C5D C -0.1837(2) 0.89000(8) 0.82255(13) 0.0214(6) Uani 1 1 d .
C6D C -0.1556(3) 0.87457(11) 0.96267(15) 0.0447(9) Uani 1 1 d .
H6D1 H -0.0873 0.8915 0.9847 0.067 Uiso 1 1 calc R
H6D2 H -0.1614 0.8467 0.9895 0.067 Uiso 1 1 calc R
H6D3 H -0.2274 0.8921 0.9649 0.067 Uiso 1 1 calc R
C7D C -0.1740(2) 0.87832(8) 0.68323(13) 0.0158(5) Uani 1 1 d .
C8D C -0.2286(2) 0.84584(8) 0.63425(13) 0.0191(5) Uani 1 1 d .
H8D H -0.2451 0.8172 0.6521 0.023 Uiso 1 1 calc R
C9D C -0.2582(2) 0.85556(9) 0.56016(14) 0.0239(6) Uani 1 1 d .
H9D H -0.2947 0.8335 0.5283 0.029 Uiso 1 1 calc R
C10D C -0.2340(2) 0.89812(9) 0.53273(14) 0.0259(6) Uani 1 1 d .
H10D H -0.2546 0.9048 0.4826 0.031 Uiso 1 1 calc R
C11D C -0.1792(2) 0.93067(9) 0.58031(14) 0.0258(6) Uani 1 1 d .
H11D H -0.1625 0.9592 0.5620 0.031 Uiso 1 1 calc R
C12D C -0.1490(2) 0.92096(8) 0.65537(14) 0.0204(5) Uani 1 1 d .
H12D H -0.1119 0.9430 0.6871 0.024 Uiso 1 1 calc R
C13D C -0.2601(3) 0.93042(9) 0.82654(14) 0.0282(6) Uani 1 1 d D
C14D C -0.3812(3) 0.92696(11) 0.83364(16) 0.0403(8) Uani 1 1 d U
H14D H -0.4156 0.8983 0.8361 0.048 Uiso 1 1 calc R
C15D C -0.4525(3) 0.96489(12) 0.83722(16) 0.0487(9) Uani 1 1 d U
H15D H -0.5339 0.9618 0.8421 0.058 Uiso 1 1 calc R
C16D C -0.4036(4) 1.00652(13) 0.83354(19) 0.0625(11) Uani 1 1 d U
H16D H -0.4510 1.0322 0.8370 0.075 Uiso 1 1 calc R
C17D C -0.2877(4) 1.01107(12) 0.8251(2) 0.0764(13) Uani 1 1 d U
H17D H -0.2553 1.0400 0.8216 0.092 Uiso 1 1 calc R
C18D C -0.2141(3) 0.97300(11) 0.8213(2) 0.0627(11) Uani 1 1 d DU
H18D H -0.1333 0.9767 0.8153 0.075 Uiso 1 1 calc R
N1C N 0.11755(18) 0.87084(7) 0.59178(10) 0.0188(5) Uani 1 1 d .
C2C C 0.0697(2) 0.83262(8) 0.61437(13) 0.0178(5) Uani 1 1 d .
H2C H 0.0333 0.8106 0.5825 0.021 Uiso 1 1 calc R
N3C N 0.08027(16) 0.82998(6) 0.68817(10) 0.0148(4) Uani 1 1 d .
C4C C 0.1403(2) 0.86930(8) 0.71464(13) 0.0149(5) Uani 1 1 d .
C5C C 0.1642(2) 0.89486(8) 0.65415(13) 0.0177(5) Uani 1 1 d .
C6C C 0.1224(2) 0.88364(9) 0.51384(13) 0.0286(6) Uani 1 1 d .
H6C1 H 0.0895 0.8596 0.4819 0.043 Uiso 1 1 calc R
H6C2 H 0.2044 0.8889 0.5057 0.043 Uiso 1 1 calc R
H6C3 H 0.0763 0.9108 0.5029 0.043 Uiso 1 1 calc R
C7C C 0.1713(2) 0.87897(8) 0.79405(13) 0.0170(5) Uani 1 1 d .
C8C C 0.2250(2) 0.84596(9) 0.84257(14) 0.0234(6) Uani 1 1 d .
H8C H 0.2420 0.8174 0.8243 0.028 Uiso 1 1 calc R
C9C C 0.2532(2) 0.85538(9) 0.91753(14) 0.0303(7) Uani 1 1 d .
H9C H 0.2890 0.8331 0.9492 0.036 Uiso 1 1 calc R
C10C C 0.2288(3) 0.89737(10) 0.94571(15) 0.0360(7) Uani 1 1 d .
H10C H 0.2471 0.9034 0.9963 0.043 Uiso 1 1 calc R
C11C C 0.1772(3) 0.93034(9) 0.89827(15) 0.0323(7) Uani 1 1 d .
H11C H 0.1614 0.9588 0.9171 0.039 Uiso 1 1 calc R
C12C C 0.1483(2) 0.92168(8) 0.82297(14) 0.0251(6) Uani 1 1 d .
H12C H 0.1135 0.9443 0.7916 0.030 Uiso 1 1 calc R
C13C C 0.2296(2) 0.93812(8) 0.64962(13) 0.0203(5) Uani 1 1 d .
C14C C 0.3530(2) 0.93989(9) 0.66544(15) 0.0321(7) Uani 1 1 d .
H14C H 0.3954 0.9136 0.6801 0.038 Uiso 1 1 calc R
C15C C 0.4147(3) 0.98029(10) 0.65977(15) 0.0382(8) Uani 1 1 d .
H15C H 0.4980 0.9810 0.6706 0.046 Uiso 1 1 calc R
C16C C 0.3529(3) 1.01930(10) 0.63822(16) 0.0373(7) Uani 1 1 d .
H16C H 0.3943 1.0465 0.6347 0.045 Uiso 1 1 calc R
C17C C 0.2288(3) 1.01812(9) 0.62172(18) 0.0442(9) Uani 1 1 d .
H17C H 0.1869 1.0445 0.6069 0.053 Uiso 1 1 calc R
C18C C 0.1672(3) 0.97748(9) 0.62743(16) 0.0345(7) Uani 1 1 d .
H18C H 0.0839 0.9767 0.6163 0.041 Uiso 1 1 calc R
N1 N 0.8826(2) 0.73131(8) 0.02943(13) 0.0299(5) Uani 1 1 d .
O1 O 0.8584(2) 0.75405(8) -0.02758(13) 0.0627(7) Uani 1 1 d .
O2 O 0.98953(18) 0.72168(8) 0.05259(11) 0.0462(6) Uani 1 1 d .
O3 O 0.80054(16) 0.71760(7) 0.06441(10) 0.0383(5) Uani 1 1 d .
N2 N 0.5094(2) 0.55849(11) 0.7875(2) 0.0543(8) Uani 1 1 d .
O4 O 0.4976(2) 0.59103(8) 0.74421(17) 0.0855(9) Uani 1 1 d U
O5 O 0.5103(3) 0.52025(8) 0.75866(16) 0.0876(9) Uani 1 1 d U
O6 O 0.5193(2) 0.56534(11) 0.85807(17) 0.0946(10) Uani 1 1 d U
C19 C 0.4962(3) 0.82262(10) 0.72550(18) 0.0478(9) Uani 1 1 d .
H19A H 0.4164 0.8268 0.7006 0.072 Uiso 1 1 calc R
H19B H 0.5475 0.8464 0.7111 0.072 Uiso 1 1 calc R
H19C H 0.4941 0.8236 0.7784 0.072 Uiso 1 1 calc R
O7 O 0.54102(17) 0.78037(6) 0.70559(10) 0.0326(5) Uani 1 1 d D
H7 H 0.520(3) 0.7780(10) 0.6604(10) 0.049 Uiso 1 1 d D
C20 C 0.5827(3) 0.77871(11) 0.9303(2) 0.0527(9) Uani 1 1 d .
H20A H 0.5108 0.7785 0.8956 0.079 Uiso 1 1 calc R
H20B H 0.6516 0.7761 0.9036 0.079 Uiso 1 1 calc R
H20C H 0.5872 0.8066 0.9578 0.079 Uiso 1 1 calc R
O8 O 0.58033(18) 0.74202(8) 0.97959(12) 0.0480(6) Uani 1 1 d D
H8 H 0.652(2) 0.7389(12) 1.0015(18) 0.072 Uiso 1 1 d D
C21 C 0.5020(4) 0.54115(18) 0.5679(3) 0.0728(15) Uani 0.80 1 d PU
H21A H 0.4467 0.5413 0.5231 0.109 Uiso 0.80 1 calc PR
H21B H 0.4797 0.5176 0.6004 0.109 Uiso 0.80 1 calc PR
H21C H 0.5819 0.5356 0.5557 0.109 Uiso 0.80 1 calc PR
O9 O 0.4986(3) 0.58203(13) 0.60248(18) 0.0717(10) Uani 0.80 1 d PDU
H9 H 0.501(5) 0.5746(19) 0.6501(10) 0.108 Uiso 0.80 1 d PD

loop_
_atom_site_aniso_label
_atom_site_aniso_U_11
_atom_site_aniso_U_22
_atom_site_aniso_U_33
_atom_site_aniso_U_23
_atom_site_aniso_U_13
_atom_site_aniso_U_12
Ni 0.01394(15) 0.01075(15) 0.01757(16) 0.00177(13) 0.00444(11) 0.00014(14)
N1B 0.0105(10) 0.0140(11) 0.0203(11) -0.0017(8) 0.0022(8) -0.0009(8)
C2B 0.0167(13) 0.0141(12) 0.0159(12) -0.0008(10) 0.0022(9) -0.0046(10)
N3B 0.0142(10) 0.0120(10) 0.0158(10) 0.0015(8) 0.0033(8) -0.0018(8)
C4B 0.0152(12) 0.0134(12) 0.0160(12) 0.0030(9) 0.0027(9) -0.0013(10)
C5B 0.0149(12) 0.0129(12) 0.0151(12) 0.0003(9) 0.0018(9) -0.0022(10)
C6B 0.0116(13) 0.0226(14) 0.0307(15) -0.0049(11) 0.0036(10) 0.0005(10)
C7B 0.0134(12) 0.0170(13) 0.0173(12) -0.0023(10) 0.0030(9) -0.0005(10)
C8B 0.0185(13) 0.0172(14) 0.0210(13) -0.0006(10) 0.0022(10) 0.0002(10)
C9B 0.0201(14) 0.0330(16) 0.0217(14) -0.0034(12) -0.0016(10) 0.0054(12)
C10B 0.0119(13) 0.0433(18) 0.0238(14) -0.0102(12) 0.0011(10) -0.0037(12)
C11B 0.0214(14) 0.0288(16) 0.0271(15) -0.0068(12) 0.0075(11) -0.0099(12)
C12B 0.0182(13) 0.0194(14) 0.0224(14) -0.0019(11) 0.0024(10) -0.0034(10)
C13B 0.0156(13) 0.0148(13) 0.0247(14) -0.0035(10) 0.0068(10) -0.0030(10)
C14B 0.0238(14) 0.0229(14) 0.0252(15) -0.0043(11) 0.0077(11) -0.0047(11)
C15B 0.0316(17) 0.0330(17) 0.0362(17) -0.0153(13) 0.0091(13) -0.0143(14)
C16B 0.0363(18) 0.0183(15) 0.061(2) -0.0169(14) 0.0176(16) -0.0067(13)
C17B 0.0303(17) 0.0167(15) 0.063(2) -0.0048(14) 0.0050(15) 0.0021(12)
C18B 0.0197(14) 0.0199(15) 0.0404(17) -0.0041(12) 0.0000(12) 0.0006(11)
N1A 0.0110(10) 0.0147(11) 0.0207(11) 0.0017(8) 0.0026(8) -0.0012(8)
C2A 0.0148(13) 0.0167(13) 0.0176(13) 0.0029(10) 0.0018(10) 0.0011(10)
N3A 0.0126(10) 0.0104(10) 0.0174(11) 0.0013(8) 0.0037(8) 0.0005(8)
C4A 0.0119(12) 0.0127(12) 0.0158(12) 0.0011(9) 0.0023(9) 0.0006(9)
C5A 0.0150(12) 0.0131(12) 0.0175(12) 0.0025(9) 0.0017(9) 0.0018(10)
C6A 0.0106(13) 0.0273(15) 0.0342(16) 0.0073(12) 0.0040(11) -0.0013(11)
C7A 0.0148(12) 0.0154(13) 0.0158(12) 0.0052(10) 0.0024(9) -0.0008(10)
C8A 0.0180(13) 0.0192(14) 0.0200(13) 0.0039(10) 0.0017(10) 0.0021(10)
C9A 0.0187(14) 0.0307(16) 0.0227(14) 0.0033(11) -0.0001(10) -0.0057(11)
C10A 0.0117(13) 0.0391(17) 0.0224(14) 0.0086(12) 0.0025(10) 0.0011(12)
C11A 0.0214(14) 0.0263(15) 0.0246(14) 0.0082(11) 0.0078(11) 0.0079(11)
C12A 0.0187(13) 0.0146(13) 0.0238(14) 0.0033(10) 0.0044(10) 0.0009(10)
C13A 0.0134(12) 0.0144(13) 0.0241(14) 0.0037(10) 0.0066(10) -0.0004(10)
C14A 0.0169(13) 0.0200(14) 0.0273(15) 0.0052(11) 0.0052(10) 0.0009(10)
C15A 0.0211(14) 0.0297(16) 0.0346(16) 0.0137(12) 0.0033(12) 0.0058(12)
C16A 0.0244(15) 0.0196(15) 0.0499(19) 0.0166(13) 0.0098(13) 0.0032(12)
C17A 0.0260(15) 0.0163(15) 0.0461(18) 0.0031(12) 0.0076(13) -0.0021(11)
C18A 0.0200(14) 0.0184(14) 0.0336(16) 0.0032(11) 0.0072(11) -0.0006(11)
N1D 0.0332(13) 0.0254(13) 0.0163(11) 0.0044(9) 0.0106(9) 0.0112(10)
C2D 0.0230(14) 0.0217(14) 0.0216(14) 0.0055(11) 0.0064(11) 0.0074(11)
N3D 0.0162(11) 0.0144(11) 0.0192(11) 0.0032(8) 0.0044(8) 0.0009(8)
C4D 0.0163(13) 0.0111(12) 0.0189(13) 0.0002(9) 0.0027(9) -0.0003(10)
C5D 0.0258(14) 0.0196(14) 0.0200(14) 0.0020(10) 0.0076(11) 0.0069(11)
C6D 0.069(2) 0.048(2) 0.0195(15) 0.0034(14) 0.0155(15) 0.0280(17)
C7D 0.0138(12) 0.0153(13) 0.0187(13) 0.0009(10) 0.0037(9) 0.0035(10)
C8D 0.0204(14) 0.0150(13) 0.0222(14) 0.0011(10) 0.0043(10) 0.0020(10)
C9D 0.0230(14) 0.0221(15) 0.0260(15) -0.0048(11) 0.0002(11) 0.0023(11)
C10D 0.0281(15) 0.0303(16) 0.0183(14) 0.0038(12) -0.0013(11) 0.0064(12)
C11D 0.0309(15) 0.0212(15) 0.0255(15) 0.0071(11) 0.0043(11) 0.0030(12)
C12D 0.0218(14) 0.0147(13) 0.0242(14) 0.0015(10) 0.0009(10) 0.0007(11)
C13D 0.0442(18) 0.0228(15) 0.0199(14) 0.0036(11) 0.0140(12) 0.0123(13)
C14D 0.0386(17) 0.0429(18) 0.0368(17) -0.0129(14) -0.0063(13) 0.0211(14)
C15D 0.050(2) 0.064(2) 0.0309(17) -0.0058(16) 0.0005(14) 0.0306(18)
C16D 0.082(3) 0.057(2) 0.056(2) 0.0200(18) 0.039(2) 0.041(2)
C17D 0.094(3) 0.034(2) 0.111(3) 0.009(2) 0.052(2) 0.014(2)
C18D 0.068(2) 0.037(2) 0.092(3) 0.0010(18) 0.047(2) 0.0096(17)
N1C 0.0248(12) 0.0163(11) 0.0163(11) 0.0007(8) 0.0065(9) -0.0062(9)
C2C 0.0184(13) 0.0138(13) 0.0220(14) -0.0010(10) 0.0054(10) -0.0023(10)
N3C 0.0150(11) 0.0133(11) 0.0165(11) 0.0002(8) 0.0029(8) -0.0011(8)
C4C 0.0147(12) 0.0112(12) 0.0192(13) 0.0012(10) 0.0036(9) -0.0001(9)
C5C 0.0189(13) 0.0151(13) 0.0195(13) -0.0016(10) 0.0046(10) -0.0018(10)
C6C 0.0394(17) 0.0298(16) 0.0180(14) 0.0016(11) 0.0087(12) -0.0115(13)
C7C 0.0176(13) 0.0147(13) 0.0191(13) 0.0019(10) 0.0040(10) -0.0051(10)
C8C 0.0249(15) 0.0194(14) 0.0257(15) 0.0035(11) 0.0018(11) -0.0025(11)
C9C 0.0359(17) 0.0319(17) 0.0216(15) 0.0087(12) -0.0031(12) -0.0061(13)
C10C 0.054(2) 0.0364(18) 0.0171(15) -0.0018(13) 0.0042(13) -0.0170(15)
C11C 0.0536(19) 0.0184(15) 0.0262(16) -0.0047(12) 0.0106(13) -0.0086(13)
C12C 0.0346(16) 0.0159(14) 0.0253(15) 0.0027(11) 0.0055(12) -0.0038(12)
C13C 0.0302(15) 0.0153(13) 0.0168(13) 0.0010(10) 0.0085(11) -0.0057(11)
C14C 0.0345(17) 0.0252(16) 0.0335(17) 0.0118(12) -0.0088(12) -0.0098(13)
C15C 0.0390(18) 0.0398(19) 0.0334(17) 0.0088(14) -0.0061(13) -0.0194(15)
C16C 0.056(2) 0.0206(16) 0.0375(18) -0.0054(13) 0.0164(15) -0.0191(14)
C17C 0.056(2) 0.0167(16) 0.066(2) 0.0077(14) 0.0333(18) -0.0005(14)
C18C 0.0338(17) 0.0190(15) 0.054(2) 0.0053(13) 0.0188(14) -0.0028(12)
N1 0.0363(15) 0.0284(13) 0.0266(13) -0.0078(10) 0.0097(11) -0.0069(11)
O1 0.0794(18) 0.0666(18) 0.0451(15) 0.0274(13) 0.0201(13) 0.0015(14)
O2 0.0239(11) 0.0762(17) 0.0385(12) -0.0175(11) 0.0031(9) -0.0136(11)
O3 0.0234(11) 0.0596(14) 0.0335(11) 0.0096(10) 0.0099(8) -0.0059(10)
N2 0.0253(15) 0.056(2) 0.082(2) -0.0047(18) 0.0090(15) -0.0042(14)
O4 0.0862(18) 0.0315(13) 0.124(2) 0.0228(14) -0.0486(16) -0.0002(13)
O5 0.129(2) 0.0308(13) 0.118(2) -0.0069(13) 0.0787(17) 0.0080(14)
O6 0.0569(19) 0.151(3) 0.077(2) -0.026(2) 0.0136(16) -0.0338(18)
C19 0.052(2) 0.0289(18) 0.065(2) -0.0068(16) 0.0169(18) 0.0016(16)
O7 0.0359(11) 0.0222(11) 0.0376(11) 0.0005(9) -0.0044(9) 0.0008(9)
C20 0.044(2) 0.043(2) 0.072(3) -0.0065(18) 0.0101(18) -0.0029(17)
O8 0.0307(12) 0.0707(17) 0.0418(14) 0.0071(12) 0.0003(10) -0.0100(12)
C21 0.069(3) 0.087(3) 0.065(3) 0.019(3) 0.018(2) 0.013(3)
O9 0.059(2) 0.084(3) 0.067(2) 0.003(2) -0.0097(18) -0.0295(19)

loop_
_atom_type_symbol
_atom_type_description
_atom_type_scat_dispersion_real
_atom_type_scat_dispersion_imag
_atom_type_scat_source
C C 0.0033 0.0016 'International Tables Vol C Tables 4.2.6.8 and 6.1.1.4'
H H 0.0000 0.0000 'International Tables Vol C Tables 4.2.6.8 and 6.1.1.4'
N N 0.0061 0.0033 'International Tables Vol C Tables 4.2.6.8 and 6.1.1.4'
O O 0.0106 0.0060 'International Tables Vol C Tables 4.2.6.8 and 6.1.1.4'
Ni Ni 0.3393 1.1124 'International Tables Vol C Tables 4.2.6.8 and 6.1.1.4'

loop_
_geom_angle_atom_site_label_1
_geom_angle_atom_site_label_2
_geom_angle_atom_site_label_3
_geom_angle
N3D Ni N3C 91.82(8)
N3D Ni N3A 88.61(8)
N3C Ni N3A 179.28(8)
N3D Ni N3B 178.79(8)
N3C Ni N3B 89.31(7)
N3A Ni N3B 90.26(7)
C2B N1B C5B 108.01(18)
C2B N1B C6B 124.12(19)
C5B N1B C6B 127.73(19)
N3B C2B N1B 111.4(2)
N3B C2B H2B 124.3
N1B C2B H2B 124.3
C2B N3B C4B 105.98(18)
C2B N3B Ni 123.58(16)
C4B N3B Ni 128.78(15)
C5B C4B N3B 108.9(2)
C5B C4B C7B 129.3(2)
N3B C4B C7B 121.8(2)
C4B C5B N1B 105.72(19)
C4B C5B C13B 130.0(2)
N1B C5B C13B 124.3(2)
N1B C6B H6B1 109.5
N1B C6B H6B2 109.5
H6B1 C6B H6B2 109.5
N1B C6B H6B3 109.5
H6B1 C6B H6B3 109.5
H6B2 C6B H6B3 109.5
C8B C7B C12B 119.0(2)
C8B C7B C4B 119.7(2)
C12B C7B C4B 121.4(2)
C9B C8B C7B 120.8(2)
C9B C8B H8B 119.6
C7B C8B H8B 119.6
C10B C9B C8B 119.8(2)
C10B C9B H9B 120.1
C8B C9B H9B 120.1
C9B C10B C11B 120.0(2)
C9B C10B H10B 120.0
C11B C10B H10B 120.0
C10B C11B C12B 120.5(2)
C10B C11B H11B 119.8
C12B C11B H11B 119.8
C11B C12B C7B 119.9(2)
C11B C12B H12B 120.1
C7B C12B H12B 120.1
C14B C13B C18B 118.9(2)
C14B C13B C5B 120.2(2)
C18B C13B C5B 120.9(2)
C15B C14B C13B 120.4(3)
C15B C14B H14B 119.8
C13B C14B H14B 119.8
C16B C15B C14B 120.3(3)
C16B C15B H15B 119.8
C14B C15B H15B 119.8
C15B C16B C17B 120.1(3)
C15B C16B H16B 119.9
C17B C16B H16B 119.9
C16B C17B C18B 120.4(3)
C16B C17B H17B 119.8
C18B C17B H17B 119.8
C17B C18B C13B 119.8(3)
C17B C18B H18B 120.1
C13B C18B H18B 120.1
C2A N1A C5A 108.08(18)
C2A N1A C6A 124.1(2)
C5A N1A C6A 127.62(19)
N3A C2A N1A 111.2(2)
N3A C2A H2A 124.4
N1A C2A H2A 124.4
C2A N3A C4A 106.36(18)
C2A N3A Ni 122.95(16)
C4A N3A Ni 129.65(15)
C5A C4A N3A 108.56(19)
C5A C4A C7A 129.0(2)
N3A C4A C7A 122.35(19)
C4A C5A N1A 105.80(19)
C4A C5A C13A 130.1(2)
N1A C5A C13A 124.1(2)
N1A C6A H6A1 109.5
N1A C6A H6A2 109.5
H6A1 C6A H6A2 109.5
N1A C6A H6A3 109.5
H6A1 C6A H6A3 109.5
H6A2 C6A H6A3 109.5
C8A C7A C12A 118.6(2)
C8A C7A C4A 120.1(2)
C12A C7A C4A 121.3(2)
C9A C8A C7A 120.8(2)
C9A C8A H8A 119.6
C7A C8A H8A 119.6
C10A C9A C8A 120.1(2)
C10A C9A H9A 119.9
C8A C9A H9A 119.9
C9A C10A C11A 120.0(2)
C9A C10A H10A 120.0
C11A C10A H10A 120.0
C12A C11A C10A 120.0(2)
C12A C11A H11A 120.0
C10A C11A H11A 120.0
C11A C12A C7A 120.5(2)
C11A C12A H12A 119.8
C7A C12A H12A 119.8
C14A C13A C18A 119.0(2)
C14A C13A C5A 119.9(2)
C18A C13A C5A 121.1(2)
C13A C14A C15A 120.6(2)
C13A C14A H14A 119.7
C15A C14A H14A 119.7
C16A C15A C14A 119.6(3)
C16A C15A H15A 120.2
C14A C15A H15A 120.2
C17A C16A C15A 120.5(2)
C17A C16A H16A 119.8
C15A C16A H16A 119.8
C16A C17A C18A 119.8(3)
C16A C17A H17A 120.1
C18A C17A H17A 120.1
C13A C18A C17A 120.5(3)
C13A C18A H18A 119.8
C17A C18A H18A 119.8
C2D N1D C5D 108.10(19)
C2D N1D C6D 124.7(2)
C5D N1D C6D 127.2(2)
N3D C2D N1D 111.2(2)
N3D C2D H2D 124.4
N1D C2D H2D 124.4
C2D N3D C4D 106.38(19)
C2D N3D Ni 122.02(16)
C4D N3D Ni 131.51(15)
C5D C4D N3D 108.6(2)
C5D C4D C7D 128.1(2)
N3D C4D C7D 123.14(19)
C4D C5D N1D 105.7(2)
C4D C5D C13D 131.4(2)
N1D C5D C13D 122.7(2)
N1D C6D H6D1 109.5
N1D C6D H6D2 109.5
H6D1 C6D H6D2 109.5
N1D C6D H6D3 109.5
H6D1 C6D H6D3 109.5
H6D2 C6D H6D3 109.5
C12D C7D C8D 118.7(2)
C12D C7D C4D 121.3(2)
C8D C7D C4D 120.0(2)
C9D C8D C7D 121.0(2)
C9D C8D H8D 119.5
C7D C8D H8D 119.5
C8D C9D C10D 120.2(2)
C8D C9D H9D 119.9
C10D C9D H9D 119.9
C11D C10D C9D 119.7(2)
C11D C10D H10D 120.2
C9D C10D H10D 120.2
C10D C11D C12D 120.3(2)
C10D C11D H11D 119.8
C12D C11D H11D 119.8
C11D C12D C7D 120.2(2)
C11D C12D H12D 119.9
C7D C12D H12D 119.9
C18D C13D C14D 117.2(3)
C18D C13D C5D 120.9(3)
C14D C13D C5D 121.8(2)
C15D C14D C13D 121.7(3)
C15D C14D H14D 119.2
C13D C14D H14D 119.2
C16D C15D C14D 119.6(3)
C16D C15D H15D 120.2
C14D C15D H15D 120.2
C17D C16D C15D 120.3(3)
C17D C16D H16D 119.8
C15D C16D H16D 119.8
C16D C17D C18D 120.9(4)
C16D C17D H17D 119.6
C18D C17D H17D 119.6
C13D C18D C17D 120.3(3)
C13D C18D H18D 119.8
C17D C18D H18D 119.8
C2C N1C C5C 108.03(19)
C2C N1C C6C 125.0(2)
C5C N1C C6C 126.9(2)
N3C C2C N1C 111.5(2)
N3C C2C H2C 124.3
N1C C2C H2C 124.3
C2C N3C C4C 106.18(18)
C2C N3C Ni 122.46(16)
C4C N3C Ni 130.57(15)
C5C C4C N3C 108.1(2)
C5C C4C C7C 128.7(2)
N3C C4C C7C 123.14(19)
C4C C5C N1C 106.2(2)
C4C C5C C13C 131.2(2)
N1C C5C C13C 122.6(2)
N1C C6C H6C1 109.5
N1C C6C H6C2 109.5
H6C1 C6C H6C2 109.5
N1C C6C H6C3 109.5
H6C1 C6C H6C3 109.5
H6C2 C6C H6C3 109.5
C8C C7C C12C 118.4(2)
C8C C7C C4C 121.0(2)
C12C C7C C4C 120.6(2)
C9C C8C C7C 120.5(2)
C9C C8C H8C 119.8
C7C C8C H8C 119.8
C10C C9C C8C 120.7(3)
C10C C9C H9C 119.6
C8C C9C H9C 119.6
C11C C10C C9C 119.3(3)
C11C C10C H10C 120.3
C9C C10C H10C 120.3
C10C C11C C12C 121.0(3)
C10C C11C H11C 119.5
C12C C11C H11C 119.5
C11C C12C C7C 120.1(2)
C11C C12C H12C 120.0
C7C C12C H12C 120.0
C14C C13C C18C 119.1(2)
C14C C13C C5C 120.9(2)
C18C C13C C5C 120.0(2)
C13C C14C C15C 120.9(3)
C13C C14C H14C 119.5
C15C C14C H14C 119.5
C16C C15C C14C 120.0(3)
C16C C15C H15C 120.0
C14C C15C H15C 120.0
C15C C16C C17C 119.9(3)
C15C C16C H16C 120.0
C17C C16C H16C 120.0
C16C C17C C18C 119.9(3)
C16C C17C H17C 120.0
C18C C17C H17C 120.0
C13C C18C C17C 120.1(3)
C13C C18C H18C 119.9
C17C C18C H18C 119.9
O1 N1 O3 120.0(3)
O1 N1 O2 120.6(2)
O3 N1 O2 119.4(2)
O4 N2 O5 116.3(3)
O4 N2 O6 119.9(3)
O5 N2 O6 123.8(4)
O7 C19 H19A 109.5
O7 C19 H19B 109.5
H19A C19 H19B 109.5
O7 C19 H19C 109.5
H19A C19 H19C 109.5
H19B C19 H19C 109.5
C19 O7 H7 105(2)
O8 C20 H20A 109.5
O8 C20 H20B 109.5
H20A C20 H20B 109.5
O8 C20 H20C 109.5
H20A C20 H20C 109.5
H20B C20 H20C 109.5
C20 O8 H8 107(2)
O9 C21 H21A 109.5
O9 C21 H21B 109.5
H21A C21 H21B 109.5
O9 C21 H21C 109.5
H21A C21 H21C 109.5
H21B C21 H21C 109.5
C21 O9 H9 103(4)

loop_
_geom_bond_atom_site_label_1
_geom_bond_atom_site_label_2
_geom_bond_distance
Ni N3D 1.8960(19)
Ni N3C 1.8970(18)
Ni N3A 1.9003(18)
Ni N3B 1.9015(18)
N1B C2B 1.333(3)
N1B C5B 1.385(3)
N1B C6B 1.463(3)
C2B N3B 1.329(3)
C2B H2B 0.9300
N3B C4B 1.388(3)
C4B C5B 1.374(3)
C4B C7B 1.470(3)
C5B C13B 1.473(3)
C6B H6B1 0.9600
C6B H6B2 0.9600
C6B H6B3 0.9600
C7B C8B 1.393(3)
C7B C12B 1.396(3)
C8B C9B 1.384(3)
C8B H8B 0.9300
C9B C10B 1.382(3)
C9B H9B 0.9300
C10B C11B 1.383(4)
C10B H10B 0.9300
C11B C12B 1.386(3)
C11B H11B 0.9300
C12B H12B 0.9300
C13B C14B 1.390(3)
C13B C18B 1.394(3)
C14B C15B 1.384(3)
C14B H14B 0.9300
C15B C16B 1.368(4)
C15B H15B 0.9300
C16B C17B 1.373(4)
C16B H16B 0.9300
C17B C18B 1.389(3)
C17B H17B 0.9300
C18B H18B 0.9300
N1A C2A 1.332(3)
N1A C5A 1.387(3)
N1A C6A 1.464(3)
C2A N3A 1.329(3)
C2A H2A 0.9300
N3A C4A 1.389(3)
C4A C5A 1.376(3)
C4A C7A 1.468(3)
C5A C13A 1.478(3)
C6A H6A1 0.9600
C6A H6A2 0.9600
C6A H6A3 0.9600
C7A C8A 1.394(3)
C7A C12A 1.400(3)
C8A C9A 1.385(3)
C8A H8A 0.9300
C9A C10A 1.381(3)
C9A H9A 0.9300
C10A C11A 1.389(4)
C10A H10A 0.9300
C11A C12A 1.387(3)
C11A H11A 0.9300
C12A H12A 0.9300
C13A C14A 1.387(3)
C13A C18A 1.392(3)
C14A C15A 1.393(3)
C14A H14A 0.9300
C15A C16A 1.385(4)
C15A H15A 0.9300
C16A C17A 1.376(4)
C16A H16A 0.9300
C17A C18A 1.392(3)
C17A H17A 0.9300
C18A H18A 0.9300
N1D C2D 1.331(3)
N1D C5D 1.389(3)
N1D C6D 1.465(3)
C2D N3D 1.325(3)
C2D H2D 0.9300
N3D C4D 1.390(3)
C4D C5D 1.372(3)
C4D C7D 1.473(3)
C5D C13D 1.473(3)
C6D H6D1 0.9600
C6D H6D2 0.9600
C6D H6D3 0.9600
C7D C12D 1.394(3)
C7D C8D 1.395(3)
C8D C9D 1.372(3)
C8D H8D 0.9300
C9D C10D 1.386(3)
C9D H9D 0.9300
C10D C11D 1.382(4)
C10D H10D 0.9300
C11D C12D 1.389(3)
C11D H11D 0.9300
C12D H12D 0.9300
C13D C18D 1.363(3)
C13D C14D 1.381(4)
C14D C15D 1.379(4)
C14D H14D 0.9300
C15D C16D 1.347(5)
C15D H15D 0.9300
C16D C17D 1.331(5)
C16D H16D 0.9300
C17D C18D 1.398(4)
C17D H17D 0.9300
C18D H18D 0.9300
N1C C2C 1.331(3)
N1C C5C 1.381(3)
N1C C6C 1.466(3)
C2C N3C 1.328(3)
C2C H2C 0.9300
N3C C4C 1.395(3)
C4C C5C 1.379(3)
C4C C7C 1.465(3)
C5C C13C 1.476(3)
C6C H6C1 0.9600
C6C H6C2 0.9600
C6C H6C3 0.9600
C7C C8C 1.397(3)
C7C C12C 1.398(3)
C8C C9C 1.383(3)
C8C H8C 0.9300
C9C C10C 1.377(4)
C9C H9C 0.9300
C10C C11C 1.377(4)
C10C H10C 0.9300
C11C C12C 1.386(3)
C11C H11C 0.9300
C12C H12C 0.9300
C13C C14C 1.378(3)
C13C C18C 1.388(3)
C14C C15C 1.386(4)
C14C H14C 0.9300
C15C C16C 1.373(4)
C15C H15C 0.9300
C16C C17C 1.387(4)
C16C H16C 0.9300
C17C C18C 1.392(4)
C17C H17C 0.9300
C18C H18C 0.9300
N1 O1 1.232(3)
N1 O3 1.242(3)
N1 O2 1.254(3)
N2 O4 1.234(4)
N2 O5 1.241(3)
N2 O6 1.284(4)
C19 O7 1.404(3)
C19 H19A 0.9600
C19 H19B 0.9600
C19 H19C 0.9600
O7 H7 0.826(18)
C20 O8 1.403(4)
C20 H20A 0.9600
C20 H20B 0.9600
C20 H20C 0.9600
O8 H8 0.853(19)
C21 O9 1.359(6)
C21 H21A 0.9600
C21 H21B 0.9600
C21 H21C 0.9600
O9 H9 0.886(11)
